data_7050779
loop_
_publ_author_name
'Liu, Gao-Feng'
'Qiao, Zheng-Ping'
'Wang, He-Zhou'
'Chen, Xiao-Ming'
'Yang, Guang'

_publ_section_title
;
 Synthesis, structures and photoluminescence of three terbium(iii)
 dicarboxylate coordination polymers
;
_journal_issue 6
_journal_name_full 'New Journal of Chemistry'
_journal_page_first 791
_journal_paper_doi 10.1039/b109869a
_journal_volume 26
_journal_year 2002
_chemical_formula_sum 'C62 H40 N4 O15 Tb2'
_chemical_formula_weight 1398.82
_chemical_name_systematic
; 
? 
;
_space_group_IT_number 15
_symmetry_cell_setting monoclinic
_symmetry_space_group_name_Hall '-C 2yc'
_symmetry_space_group_name_H-M 'C 1 2/c 1'
_atom_sites_solution_hydrogens geom
_atom_sites_solution_primary direct
_atom_sites_solution_secondary difmap
_audit_creation_method SHELXL-97
_cell_angle_alpha 90.00
_cell_angle_beta 118.75
_cell_angle_gamma 90.00
_cell_formula_units_Z 4
_cell_length_a 30.896(11)
_cell_length_b 10.183(7)
_cell_length_c 20.432(13)
_cell_measurement_reflns_used 25
_cell_measurement_temperature 293(2)
_cell_measurement_theta_max 15
_cell_measurement_theta_min 7.5
_cell_volume 5636(6)
_computing_cell_refinement 'SHELXTL-plus (Sheldrick, 1990)'
_computing_data_collection 'SHELXTL-plus (Sheldrick, 1990)'
_computing_data_reduction 'SHELXL-97  (Sheldrick, 1997)'
_computing_molecular_graphics 'SHELXL-97 (Sheldrick, 1997)'
_computing_publication_material 'SHELXL-97 (Sheldrick, 1997)'
_computing_structure_refinement 'SHELXL-97 (Sheldrick, 1997)'
_computing_structure_solution 'SHELXS-97 (Sheldrick, 1990)'
_diffrn_ambient_temperature 293(2)
_diffrn_measured_fraction_theta_full 0.347
_diffrn_measured_fraction_theta_max 0.347
_diffrn_measurement_device_type 'Siemens R3m'
_diffrn_measurement_method '\w scan'
_diffrn_radiation_monochromator graphite
_diffrn_radiation_source 'fine-focus sealed tube'
_diffrn_radiation_type MoK\a
_diffrn_radiation_wavelength 0.71073
_diffrn_reflns_av_R_equivalents 0.0371
_diffrn_reflns_av_sigmaI/netI 0.0387
_diffrn_reflns_limit_h_max 21
_diffrn_reflns_limit_h_min 0
_diffrn_reflns_limit_k_max 13
_diffrn_reflns_limit_k_min 0
_diffrn_reflns_limit_l_max 22
_diffrn_reflns_limit_l_min -26
_diffrn_reflns_number 4634
_diffrn_reflns_theta_full 27.02
_diffrn_reflns_theta_max 27.02
_diffrn_reflns_theta_min 2.14
_diffrn_standards_decay_% 0
_diffrn_standards_number 2
_exptl_absorpt_coefficient_mu 2.562
_exptl_absorpt_correction_T_max 0.571
_exptl_absorpt_correction_T_min 0.757
_exptl_absorpt_correction_type \y-scan
_exptl_crystal_colour yellow
_exptl_crystal_density_diffrn 1.649
_exptl_crystal_density_method 'not measured'
_exptl_crystal_description block
_exptl_crystal_F_000 2760
_exptl_crystal_size_max 0.38
_exptl_crystal_size_mid 0.30
_exptl_crystal_size_min 0.22
_refine_diff_density_max 0.978
_refine_diff_density_min -0.729
_refine_diff_density_rms 0.115
_refine_ls_extinction_coef 0.00018(5)
_refine_ls_extinction_expression Fc^*^=kFc[1+0.001xFc^2^\l^3^/sin(2\q)]^-1/4^
_refine_ls_extinction_method SHELXL
_refine_ls_goodness_of_fit_ref 1.055
_refine_ls_hydrogen_treatment mixed
_refine_ls_matrix_type full
_refine_ls_number_parameters 376
_refine_ls_number_reflns 4520
_refine_ls_number_restraints 0
_refine_ls_restrained_S_all 1.055
_refine_ls_R_factor_all 0.0577
_refine_ls_R_factor_gt 0.0388
_refine_ls_shift/su_max 0.004
_refine_ls_shift/su_mean 0.000
_refine_ls_structure_factor_coef Fsqd
_refine_ls_weighting_details 'w=1/[\s^2^(Fo^2^)+(0.0609P)^2^+10.3105P] where P=(Fo^2^+2Fc^2^)/3'
_refine_ls_weighting_scheme calc
_refine_ls_wR_factor_gt 0.0916
_refine_ls_wR_factor_ref 0.0996
_reflns_number_gt 3526
_reflns_number_total 4520
_reflns_threshold_expression >2sigma(I)
_cod_data_source_file b109869a.txt
_cod_data_source_block complex_3
_cod_depositor_comments
;
The following automatic conversions were performed:
'_symmetry_cell_setting' value 'Monoclinic' changed to 'monoclinic'
according to '/home/saulius/struct/CIF-dictionaries/cif_core.dic'
dictionary named 'cif_core.dic' version 2.4.1 from 2010-06-29.

Automatic conversion script
Id: cif_fix_enum 1527 2010-12-29 10:47:43Z saulius 

The following automatic conversions were performed:

'_refine_ls_weighting_scheme' value 'calc
w=1/[\s^2^(Fo^2^)+(0.0609P)^2^+10.3105P] where P=(Fo^2^+2Fc^2^)/3'
was changed to 'calc'. New tag '_refine_ls_weighting_details' was
created. The value of the new tag was set to
'w=1/[\s^2^(Fo^2^)+(0.0609P)^2^+10.3105P] where P=(Fo^2^+2Fc^2^)/3'.

Automatic conversion script
Id: cif_fix_values 3143 2015-03-26 13:38:13Z robertas 
;
_cod_original_sg_symbol_H-M C2/c
_cod_database_code 7050779

loop_
_symmetry_equiv_pos_as_xyz
'x, y, z'
'-x, y, -z+1/2'
'x+1/2, y+1/2, z'
'-x+1/2, y+1/2, -z+1/2'
'-x, -y, -z'
'x, -y, z-1/2'
'-x+1/2, -y+1/2, -z'
'x+1/2, -y+1/2, z-1/2'

loop_
_atom_site_label
_atom_site_type_symbol
_atom_site_fract_x
_atom_site_fract_y
_atom_site_fract_z
_atom_site_U_iso_or_equiv
_atom_site_adp_type
_atom_site_occupancy
_atom_site_calc_flag
_atom_site_refinement_flags
_atom_site_disorder_assembly
_atom_site_disorder_group
Tb1 Tb 0.707286(12) 0.58790(3) 0.438700(15) 0.02898(15) Uani 1 d . . .
O1 O 0.76878(18) 0.6519(5) 0.4067(2) 0.0428(13) Uani 1 d . . .
O2 O 0.80172(18) 0.8468(4) 0.4580(2) 0.0411(12) Uani 1 d . . .
O3 O 1.11903(18) 1.0472(5) 0.3959(2) 0.0428(12) Uani 1 d . . .
O4 O 1.1724(2) 0.8947(4) 0.4633(3) 0.0440(13) Uani 1 d . . .
O5 O 0.9774(2) 0.6089(5) 0.4170(4) 0.0629(18) Uani 1 d . . .
O6 O 0.80707(18) 0.6897(4) 0.5728(2) 0.0408(12) Uani 1 d . . .
O7 O 0.77738(17) 0.4868(5) 0.5365(2) 0.0411(12) Uani 1 d . . .
O8 O 1.0000 0.3356(6) 0.7500 0.050(2) Uani 1 d S . .
N1 N 0.6590(2) 0.6039(5) 0.2935(3) 0.0404(15) Uani 1 d . . .
N2 N 0.7203(2) 0.4002(5) 0.3634(3) 0.0394(15) Uani 1 d . . .
C1 C 0.8033(3) 0.7358(7) 0.4313(3) 0.0342(19) Uani 1 d . . .
C2 C 0.8487(3) 0.7015(6) 0.4264(3) 0.0312(18) Uani 1 d . . .
C3 C 0.8502(3) 0.6041(6) 0.3798(4) 0.045(2) Uani 1 d . . .
H3A H 0.8210 0.5537 0.3499 0.080 Uiso 1 d R . .
C4 C 0.8927(4) 0.5780(7) 0.3755(5) 0.051(2) Uani 1 d . . .
H4A H 0.8930 0.5122 0.3420 0.080 Uiso 1 d R . .
C5 C 0.9354(3) 0.6484(7) 0.4203(4) 0.045(2) Uani 1 d . . .
C6 C 0.9354(3) 0.7425(7) 0.4684(4) 0.045(2) Uani 1 d . . .
H6A H 0.9656 0.7876 0.5002 0.080 Uiso 1 d R . .
C7 C 0.8933(3) 0.7719(7) 0.4716(4) 0.042(2) Uani 1 d . . .
H7A H 0.8939 0.8400 0.5044 0.080 Uiso 1 d R . .
C8 C 1.0138(3) 0.7025(7) 0.4283(4) 0.045(2) Uani 1 d . . .
C9 C 1.0623(3) 0.6580(7) 0.4658(4) 0.046(2) Uani 1 d . . .
H9A H 1.0697 0.5736 0.4897 0.080 Uiso 1 d R . .
C10 C 1.0993(3) 0.7367(7) 0.4683(4) 0.0412(18) Uani 1 d . . .
H10A H 1.1330 0.7072 0.4932 0.080 Uiso 1 d R . .
C11 C 1.0889(3) 0.8592(7) 0.4341(4) 0.0348(17) Uani 1 d . . .
C12 C 1.0407(3) 0.9056(7) 0.3995(4) 0.044(2) Uani 1 d . . .
H12A H 1.0343 0.9918 0.3779 0.080 Uiso 1 d R . .
C13 C 1.0024(3) 0.8265(7) 0.3956(4) 0.047(2) Uani 1 d . . .
H13A H 0.9689 0.8566 0.3713 0.080 Uiso 1 d R . .
C14 C 1.1289(3) 0.9395(6) 0.4313(3) 0.0362(19) Uani 1 d . . .
C15 C 0.8117(3) 0.5651(6) 0.5751(3) 0.0336(17) Uani 1 d . . .
C16 C 0.8620(2) 0.5094(6) 0.6252(3) 0.0304(16) Uani 1 d . . .
C17 C 0.8677(3) 0.3861(6) 0.6602(4) 0.0412(19) Uani 1 d . . .
H17A H 0.8388 0.3399 0.6537 0.080 Uiso 1 d R . .
C18 C 0.9143(3) 0.3346(7) 0.7039(4) 0.0410(19) Uani 1 d . . .
H18A H 0.9186 0.2523 0.7293 0.080 Uiso 1 d R . .
C19 C 0.9552(3) 0.4021(6) 0.7115(3) 0.0369(18) Uani 1 d . . .
C20 C 0.9510(3) 0.5223(7) 0.6771(4) 0.0394(18) Uani 1 d . . .
H20A H 0.9799 0.5665 0.6823 0.080 Uiso 1 d R . .
C21 C 0.9042(3) 0.5758(6) 0.6356(4) 0.0389(18) Uani 1 d . . .
H21A H 0.9007 0.6613 0.6139 0.080 Uiso 1 d R . .
C22 C 0.6232(3) 0.6928(8) 0.2586(4) 0.058(2) Uani 1 d . . .
H22A H 0.6172 0.7541 0.2890 0.080 Uiso 1 d R . .
C23 C 0.5935(3) 0.7007(8) 0.1819(4) 0.066(3) Uani 1 d . . .
H23A H 0.5693 0.7690 0.1599 0.080 Uiso 1 d R . .
C24 C 0.6008(3) 0.6111(8) 0.1379(4) 0.063(3) Uani 1 d . . .
H24A H 0.5805 0.6132 0.0846 0.080 Uiso 1 d R . .
C25 C 0.6375(3) 0.5168(8) 0.1724(4) 0.058(2) Uani 1 d . . .
H25A H 0.6425 0.4513 0.1429 0.080 Uiso 1 d R . .
C26 C 0.6665(3) 0.5170(7) 0.2500(3) 0.0389(18) Uani 1 d . . .
C27 C 0.7055(3) 0.4167(7) 0.2899(4) 0.0416(19) Uani 1 d . . .
C28 C 0.7257(3) 0.3445(10) 0.2539(5) 0.075(3) Uani 1 d . . .
H28A H 0.7169 0.3639 0.2030 0.080 Uiso 1 d R . .
C29 C 0.7588(4) 0.2451(11) 0.2917(5) 0.093(4) Uani 1 d . . .
H29A H 0.7734 0.1948 0.2676 0.080 Uiso 1 d R . .
C30 C 0.7720(3) 0.2208(8) 0.3661(5) 0.068(3) Uani 1 d . . .
H30A H 0.7924 0.1472 0.3925 0.080 Uiso 1 d R . .
C31 C 0.7535(3) 0.3030(7) 0.4004(4) 0.048(2) Uani 1 d . . .
H31A H 0.7646 0.2925 0.4528 0.080 Uiso 1 d R . .

loop_
_atom_site_aniso_label
_atom_site_aniso_U_11
_atom_site_aniso_U_22
_atom_site_aniso_U_33
_atom_site_aniso_U_23
_atom_site_aniso_U_13
_atom_site_aniso_U_12
Tb1 0.0209(3) 0.03454(17) 0.03132(16) -0.00102(13) 0.01237(13) -0.00271(14)
O1 0.034(3) 0.053(3) 0.045(3) -0.008(2) 0.022(2) -0.012(2)
O2 0.039(3) 0.047(3) 0.043(2) -0.007(2) 0.025(2) -0.006(2)
O3 0.031(3) 0.053(3) 0.044(3) 0.009(2) 0.017(2) -0.004(2)
O4 0.028(4) 0.043(3) 0.066(3) -0.002(2) 0.027(3) -0.008(2)
O5 0.042(5) 0.047(3) 0.128(5) -0.016(3) 0.064(4) -0.017(3)
O6 0.043(3) 0.032(2) 0.047(3) 0.0093(19) 0.022(2) 0.009(2)
O7 0.021(3) 0.052(3) 0.039(2) 0.001(2) 0.005(2) -0.003(2)
O8 0.025(5) 0.042(4) 0.059(4) 0.000 0.001(3) 0.000
N1 0.042(4) 0.042(3) 0.036(3) 0.001(2) 0.018(3) 0.000(3)
N2 0.032(4) 0.042(3) 0.044(3) -0.006(2) 0.018(3) -0.004(3)
C1 0.024(5) 0.050(4) 0.028(3) 0.000(3) 0.013(3) -0.006(3)
C2 0.021(5) 0.044(4) 0.035(3) -0.001(3) 0.019(3) -0.005(3)
C3 0.039(6) 0.044(4) 0.056(4) -0.008(3) 0.026(4) -0.011(3)
C4 0.050(7) 0.046(4) 0.078(5) -0.013(4) 0.046(5) -0.008(4)
C5 0.042(7) 0.043(4) 0.069(5) 0.002(3) 0.042(4) -0.008(4)
C6 0.028(6) 0.058(4) 0.055(4) -0.007(4) 0.024(4) -0.011(4)
C7 0.033(6) 0.049(4) 0.048(4) -0.009(3) 0.023(3) -0.011(4)
C8 0.031(6) 0.052(4) 0.065(5) -0.007(4) 0.035(4) -0.011(4)
C9 0.041(6) 0.050(4) 0.053(4) -0.005(3) 0.029(4) -0.005(4)
C10 0.030(5) 0.055(4) 0.044(4) -0.003(3) 0.022(3) -0.006(4)
C11 0.015(5) 0.050(4) 0.048(4) -0.008(3) 0.023(3) -0.014(3)
C12 0.036(6) 0.048(4) 0.056(4) -0.001(3) 0.027(4) -0.008(4)
C13 0.029(5) 0.054(4) 0.069(5) -0.007(4) 0.031(4) -0.006(4)
C14 0.034(6) 0.045(4) 0.033(3) -0.010(3) 0.019(3) -0.015(3)
C15 0.022(5) 0.047(4) 0.032(3) 0.003(3) 0.013(3) -0.004(3)
C16 0.017(4) 0.037(3) 0.036(3) 0.002(2) 0.011(3) -0.003(3)
C17 0.028(5) 0.047(4) 0.045(4) 0.001(3) 0.014(3) -0.007(3)
C18 0.024(5) 0.048(4) 0.040(3) 0.002(3) 0.007(3) -0.002(3)
C19 0.019(5) 0.044(4) 0.033(3) 0.003(3) 0.001(3) 0.005(3)
C20 0.019(5) 0.046(4) 0.047(4) -0.004(3) 0.011(3) -0.008(3)
C21 0.029(5) 0.040(4) 0.041(3) 0.002(3) 0.012(3) 0.000(3)
C22 0.069(6) 0.056(5) 0.045(4) 0.001(3) 0.023(4) 0.013(4)
C23 0.063(6) 0.065(5) 0.049(4) 0.013(4) 0.012(4) 0.019(4)
C24 0.067(7) 0.079(6) 0.034(4) 0.001(4) 0.018(4) -0.001(5)
C25 0.061(6) 0.063(5) 0.037(4) -0.012(3) 0.014(4) -0.003(4)
C26 0.031(5) 0.050(4) 0.038(3) -0.011(3) 0.019(3) -0.011(3)
C27 0.033(5) 0.044(4) 0.044(4) -0.011(3) 0.016(3) -0.004(3)
C28 0.069(8) 0.103(7) 0.046(4) -0.022(5) 0.023(5) 0.021(6)
C29 0.084(8) 0.116(8) 0.064(6) -0.027(6) 0.024(5) 0.044(7)
C30 0.060(7) 0.063(5) 0.065(5) -0.018(4) 0.017(4) 0.019(4)
C31 0.040(5) 0.050(4) 0.047(4) -0.009(3) 0.014(4) -0.001(4)

loop_
_atom_type_symbol
_atom_type_description
_atom_type_scat_dispersion_real
_atom_type_scat_dispersion_imag
_atom_type_scat_source
C C 0.0033 0.0016 'International Tables Vol C Tables 4.2.6.8 and 6.1.1.4'
H H 0.0000 0.0000 'International Tables Vol C Tables 4.2.6.8 and 6.1.1.4'
N N 0.0061 0.0033 'International Tables Vol C Tables 4.2.6.8 and 6.1.1.4'
O O 0.0106 0.0060 'International Tables Vol C Tables 4.2.6.8 and 6.1.1.4'
Tb Tb -0.1723 4.1537 'International Tables Vol C Tables 4.2.6.8 and 6.1.1.4'

loop_
_geom_angle_atom_site_label_1
_geom_angle_atom_site_label_2
_geom_angle_atom_site_label_3
_geom_angle
_geom_angle_site_symmetry_1
_geom_angle_site_symmetry_3
_geom_angle_publ_flag
O6 Tb1 O2 73.31(16) 7_666 7_666 ?
O6 Tb1 O7 124.69(17) 7_666 . ?
O2 Tb1 O7 79.64(17) 7_666 . ?
O6 Tb1 O1 80.92(17) 7_666 . ?
O2 Tb1 O1 128.60(16) 7_666 . ?
O7 Tb1 O1 79.84(17) . . ?
O6 Tb1 O4 137.90(18) 7_666 3_445 ?
O2 Tb1 O4 77.62(17) 7_666 3_445 ?
O7 Tb1 O4 77.77(17) . 3_445 ?
O1 Tb1 O4 141.08(17) . 3_445 ?
O6 Tb1 O3 90.19(17) 7_666 3_445 ?
O2 Tb1 O3 77.19(16) 7_666 3_445 ?
O7 Tb1 O3 129.39(16) . 3_445 ?
O1 Tb1 O3 147.33(15) . 3_445 ?
O4 Tb1 O3 53.64(17) 3_445 3_445 ?
O6 Tb1 N2 137.77(17) 7_666 . ?
O2 Tb1 N2 148.85(17) 7_666 . ?
O7 Tb1 N2 80.81(17) . . ?
O1 Tb1 N2 70.59(17) . . ?
O4 Tb1 N2 74.69(19) 3_445 . ?
O3 Tb1 N2 97.24(18) 3_445 . ?
O6 Tb1 N1 81.11(16) 7_666 . ?
O2 Tb1 N1 138.85(18) 7_666 . ?
O7 Tb1 N1 141.27(18) . . ?
O1 Tb1 N1 76.44(18) . . ?
O4 Tb1 N1 102.71(18) 3_445 . ?
O3 Tb1 N1 71.13(17) 3_445 . ?
N2 Tb1 N1 62.64(17) . . ?
O6 Tb1 C14 114.1(2) 7_666 3_445 ?
O2 Tb1 C14 74.24(17) 7_666 3_445 ?
O7 Tb1 C14 103.18(19) . 3_445 ?
O1 Tb1 C14 156.74(17) . 3_445 ?
O4 Tb1 C14 26.77(18) 3_445 3_445 ?
O3 Tb1 C14 26.96(17) 3_445 3_445 ?
N2 Tb1 C14 86.98(19) . 3_445 ?
N1 Tb1 C14 88.02(18) . 3_445 ?
C1 O1 Tb1 134.9(5) . . ?
C1 O2 Tb1 133.2(4) . 7_666 ?
C14 O3 Tb1 91.2(4) . 3 ?
C14 O4 Tb1 93.9(4) . 3 ?
C5 O5 C8 119.3(6) . . ?
C15 O6 Tb1 175.6(5) . 7_666 ?
C15 O7 Tb1 114.1(4) . . ?
C19 O8 C19 121.9(7) 2_756 . ?
C22 N1 C26 116.9(6) . . ?
C22 N1 Tb1 121.5(5) . . ?
C26 N1 Tb1 121.5(4) . . ?
C27 N2 C31 117.8(6) . . ?
C27 N2 Tb1 119.9(4) . . ?
C31 N2 Tb1 119.7(4) . . ?
O2 C1 O1 125.1(7) . . ?
O2 C1 C2 118.0(6) . . ?
O1 C1 C2 116.9(6) . . ?
C3 C2 C7 117.2(8) . . ?
C3 C2 C1 123.7(6) . . ?
C7 C2 C1 119.1(6) . . ?
C4 C3 C2 121.9(7) . . ?
C3 C4 C5 119.2(8) . . ?
C6 C5 O5 124.0(7) . . ?
C6 C5 C4 120.2(9) . . ?
O5 C5 C4 115.6(7) . . ?
C7 C6 C5 121.0(7) . . ?
C6 C7 C2 120.4(7) . . ?
C9 C8 C13 121.1(7) . . ?
C9 C8 O5 115.8(7) . . ?
C13 C8 O5 122.6(7) . . ?
C10 C9 C8 119.1(7) . . ?
C9 C10 C11 121.1(7) . . ?
C12 C11 C10 119.7(7) . . ?
C12 C11 C14 119.7(7) . . ?
C10 C11 C14 120.6(7) . . ?
C11 C12 C13 120.1(7) . . ?
C8 C13 C12 118.9(7) . . ?
O4 C14 O3 120.9(7) . . ?
O4 C14 C11 118.1(6) . . ?
O3 C14 C11 120.9(7) . . ?
O4 C14 Tb1 59.4(4) . 3 ?
O3 C14 Tb1 61.9(4) . 3 ?
C11 C14 Tb1 175.4(4) . 3 ?
O7 C15 O6 124.3(6) . . ?
O7 C15 C16 118.2(6) . . ?
O6 C15 C16 117.5(6) . . ?
C21 C16 C17 118.3(6) . . ?
C21 C16 C15 120.5(6) . . ?
C17 C16 C15 121.1(6) . . ?
C18 C17 C16 120.1(7) . . ?
C19 C18 C17 119.8(6) . . ?
C18 C19 C20 121.6(6) . . ?
C18 C19 O8 115.4(6) . . ?
C20 C19 O8 122.8(7) . . ?
C19 C20 C21 118.3(7) . . ?
C20 C21 C16 121.8(6) . . ?
N1 C22 C23 124.6(7) . . ?
C24 C23 C22 118.4(8) . . ?
C23 C24 C25 118.5(7) . . ?
C24 C25 C26 119.7(7) . . ?
N1 C26 C25 121.9(7) . . ?
N1 C26 C27 116.1(6) . . ?
C25 C26 C27 121.9(6) . . ?
N2 C27 C28 121.8(7) . . ?
N2 C27 C26 116.4(6) . . ?
C28 C27 C26 121.9(7) . . ?
C29 C28 C27 119.6(8) . . ?
C28 C29 C30 119.4(8) . . ?
C31 C30 C29 118.1(8) . . ?
N2 C31 C30 123.0(7) . . ?

loop_
_geom_bond_atom_site_label_1
_geom_bond_atom_site_label_2
_geom_bond_distance
_geom_bond_site_symmetry_2
_geom_bond_publ_flag
Tb1 O6 2.298(4) 7_666 ?
Tb1 O2 2.353(5) 7_666 ?
Tb1 O7 2.362(4) . ?
Tb1 O1 2.379(5) . ?
Tb1 O4 2.410(5) 3_445 ?
Tb1 O3 2.465(5) 3_445 ?
Tb1 N2 2.603(6) . ?
Tb1 N1 2.607(5) . ?
Tb1 C14 2.795(7) 3_445 ?
O1 C1 1.266(8) . ?
O2 C1 1.266(8) . ?
O2 Tb1 2.353(5) 7_666 ?
O3 C14 1.267(8) . ?
O3 Tb1 2.465(5) 3 ?
O4 C14 1.262(9) . ?
O4 Tb1 2.410(5) 3 ?
O5 C5 1.388(10) . ?
O5 C8 1.407(9) . ?
O6 C15 1.275(7) . ?
O6 Tb1 2.298(4) 7_666 ?
O7 C15 1.255(8) . ?
O8 C19 1.394(7) 2_756 ?
O8 C19 1.394(7) . ?
N1 C22 1.339(9) . ?
N1 C26 1.351(8) . ?
N2 C27 1.355(9) . ?
N2 C31 1.362(9) . ?
C1 C2 1.495(10) . ?
C2 C3 1.392(9) . ?
C2 C7 1.430(10) . ?
C3 C4 1.382(12) . ?
C4 C5 1.391(11) . ?
C5 C6 1.374(10) . ?
C6 C7 1.363(11) . ?
C8 C9 1.391(11) . ?
C8 C13 1.392(10) . ?
C9 C10 1.377(10) . ?
C10 C11 1.389(9) . ?
C11 C12 1.388(10) . ?
C11 C14 1.508(10) . ?
C12 C13 1.401(10) . ?
C14 Tb1 2.795(7) 3 ?
C15 C16 1.503(9) . ?
C16 C21 1.391(9) . ?
C16 C17 1.413(8) . ?
C17 C18 1.381(9) . ?
C18 C19 1.381(10) . ?
C19 C20 1.385(9) . ?
C20 C21 1.387(9) . ?
C22 C23 1.386(10) . ?
C23 C24 1.373(11) . ?
C24 C25 1.393(11) . ?
C25 C26 1.396(9) . ?
C26 C27 1.489(10) . ?
C27 C28 1.382(11) . ?
C28 C29 1.380(12) . ?
C29 C30 1.393(12) . ?
C30 C31 1.379(11) . ?
